data_7058025
loop_
_publ_author_name
'Zhu, Rong-Rong'
'Wang, Tao'
'Wang, Da-Wei'
'Yan, Tong'
'Wang, Quan'
'Li, Hang-Xing'
'Xue, Zhe'
'Zhou, Jie'
'Du, Lin'
'Zhao, Qi-Hua'

_publ_section_title
;
 Zinc-based CPs for effective detection of Fe3+ and Cr2O72&#x2212; ions
;
_journal_issue 3
_journal_name_full 'New Journal of Chemistry'
_journal_page_first 1494
_journal_paper_doi 10.1039/C8NJ05508D
_journal_volume 43
_journal_year 2019
_chemical_formula_moiety '	C25 H26 N2 O5 Zn, 2(H2 O)	'
_chemical_formula_sum 'C25 H30 N2 O7 Zn'
_chemical_formula_weight 535.88
_space_group_crystal_system monoclinic
_space_group_IT_number 14
_space_group_name_Hall '-P 2yn'
_space_group_name_H-M_alt 'P 1 21/n 1'
_symmetry_space_group_name_Hall '-P 2yn'
_symmetry_space_group_name_H-M 'P 1 21/n 1'
_atom_sites_solution_hydrogens mixed
_audit_creation_method SHELXL-2014
_audit_update_record
;
2017-10-09 deposited with the CCDC.
2018-12-06 downloaded from the CCDC.
;
_cell_angle_alpha 90
_cell_angle_beta 98.4260(10)
_cell_angle_gamma 90
_cell_formula_units_Z 4
_cell_length_a 7.5609(8)
_cell_length_b 19.205(2)
_cell_length_c 17.8092(19)
_cell_measurement_reflns_used 2993
_cell_measurement_temperature 293(2)
_cell_measurement_theta_max 21.88
_cell_measurement_theta_min 2.31
_cell_volume 2558.1(5)
_computing_cell_refinement 'Bruker SMART'
_computing_data_collection 'Bruker SMART'
_computing_data_reduction 'Bruker SAINT'
_computing_structure_refinement 'SHELXL-2014 (Sheldrick, 2014)'
_computing_structure_solution 'SHELXL-2014 (Sheldrick, 2014)'
_diffrn_ambient_temperature 293(2)
_diffrn_measured_fraction_theta_full 0.971
_diffrn_measured_fraction_theta_max 0.998
_diffrn_measurement_device_type 'CCD area detector'
_diffrn_measurement_method 'phi and omega scans'
_diffrn_radiation_type MoK\a
_diffrn_radiation_wavelength 0.71073
_diffrn_reflns_av_R_equivalents 0.0413
_diffrn_reflns_av_unetI/netI 0.0475
_diffrn_reflns_Laue_measured_fraction_full 0.971
_diffrn_reflns_Laue_measured_fraction_max 0.998
_diffrn_reflns_limit_h_max 8
_diffrn_reflns_limit_h_min -8
_diffrn_reflns_limit_k_max 22
_diffrn_reflns_limit_k_min -22
_diffrn_reflns_limit_l_max 17
_diffrn_reflns_limit_l_min -21
_diffrn_reflns_number 14242
_diffrn_reflns_point_group_measured_fraction_full 0.971
_diffrn_reflns_point_group_measured_fraction_max 0.998
_diffrn_reflns_theta_full 25.242
_diffrn_reflns_theta_max 24.997
_diffrn_reflns_theta_min 2.121
_diffrn_source 'sealed tube'
_exptl_absorpt_coefficient_mu 1.006
_exptl_crystal_colour colourless
_exptl_crystal_density_diffrn 1.391
_exptl_crystal_description block
_exptl_crystal_F_000 1120
_exptl_crystal_size_max 0.280
_exptl_crystal_size_mid 0.250
_exptl_crystal_size_min 0.210
_refine_diff_density_max 0.487
_refine_diff_density_min -0.649
_refine_diff_density_rms 0.081
_refine_ls_extinction_method none
_refine_ls_goodness_of_fit_ref 1.018
_refine_ls_hydrogen_treatment constr
_refine_ls_matrix_type full
_refine_ls_number_parameters 365
_refine_ls_number_reflns 4484
_refine_ls_number_restraints 654
_refine_ls_restrained_S_all 1.061
_refine_ls_R_factor_all 0.0841
_refine_ls_R_factor_gt 0.0561
_refine_ls_shift/su_max 0.001
_refine_ls_shift/su_mean 0.000
_refine_ls_structure_factor_coef Fsqd
_refine_ls_weighting_details 'w=1/[\s^2^(Fo^2^)+(0.1176P)^2^] where P=(Fo^2^+2Fc^2^)/3'
_refine_ls_weighting_scheme calc
_refine_ls_wR_factor_gt 0.1610
_refine_ls_wR_factor_ref 0.1782
_reflns_Friedel_coverage 0.000
_reflns_number_gt 3114
_reflns_number_total 4494
_reflns_threshold_expression 'I > 2\s(I)'
_cod_data_source_file c8nj05508d2.cif
_cod_data_source_block 3
_cod_depositor_comments 'Adding full bibliography for 7058023--7058026.cif.'
_cod_database_code 7058025
_shelx_space_group_comment
;
The symmetry employed for this shelxl refinement is uniquely defined
by the following loop, which should always be used as a source of
symmetry information in preference to the above space-group names.
They are only intended as comments.
;
_shelx_estimated_absorpt_t_min 0.766
_shelx_estimated_absorpt_t_max 0.817
_shelxl_version_number 2014-3

loop_
_space_group_symop_operation_xyz
'x, y, z'
'-x+1/2, y+1/2, -z+1/2'
'-x, -y, -z'
'x-1/2, -y-1/2, z-1/2'

loop_
_atom_site_label
_atom_site_type_symbol
_atom_site_fract_x
_atom_site_fract_y
_atom_site_fract_z
_atom_site_U_iso_or_equiv
_atom_site_adp_type
_atom_site_occupancy
_atom_site_site_symmetry_order
_atom_site_calc_flag
_atom_site_refinement_flags_posn
_atom_site_refinement_flags_adp
_atom_site_refinement_flags_occupancy
_atom_site_disorder_assembly
_atom_site_disorder_group
Zn1 Zn 0.22560(6) 0.21188(2) 0.83953(3) 0.0450(2) Uani 1 1 d . . . . .
O3 O 0.5494(4) 0.29228(14) 1.24737(17) 0.0510(8) Uani 1 1 d . . . . .
N1 N 0.3193(4) 0.11269(17) 0.86319(19) 0.0447(8) Uani 1 1 d . . . . .
N2 N 1.0774(5) -0.23463(18) 0.7056(2) 0.0464(8) Uani 1 1 d . . . . .
C9 C 1.1065(6) -0.2150(2) 0.7789(3) 0.0559(11) Uani 1 1 d . U . . .
H9 H 1.2153 -0.2263 0.8079 0.067 Uiso 1 1 calc R U . . .
C21 C 0.4104(5) 0.3295(2) 1.2491(2) 0.0460(9) Uani 1 1 d . U . . .
O4 O 0.3732(4) 0.35847(17) 1.30660(17) 0.0580(8) Uani 1 1 d . . . . .
C20 C 0.2474(7) 0.2707(3) 0.9731(3) 0.0593(11) Uani 1 1 d . U . . .
C15 C 0.3256(6) 0.3040(2) 1.1098(3) 0.0488(10) Uani 1 1 d . U . . .
H15 H 0.4298 0.2780 1.1111 0.059 Uiso 1 1 calc R U . . .
C3 C 0.4612(6) -0.0200(2) 0.8983(3) 0.0509(10) Uani 1 1 d . U . . .
C7 C 0.7039(6) -0.1137(2) 0.8896(3) 0.0572(11) Uani 1 1 d . U . . .
H7A H 0.7934 -0.0775 0.9003 0.069 Uiso 1 1 calc R U . . .
H7B H 0.7507 -0.1557 0.9157 0.069 Uiso 1 1 calc R U . . .
C13 C 0.9169(6) -0.2189(2) 0.6670(3) 0.0527(10) Uani 1 1 d . U . . .
H13 H 0.8924 -0.2323 0.6164 0.063 Uiso 1 1 calc R U . . .
C11 C 0.8157(6) -0.1632(2) 0.7717(3) 0.0497(10) Uani 1 1 d . U . . .
C10 C 0.9821(6) -0.1789(2) 0.8129(3) 0.0544(10) Uani 1 1 d . U . . .
H10 H 1.0092 -0.1651 0.8634 0.065 Uiso 1 1 calc R U . . .
C12 C 0.7884(6) -0.1847(2) 0.6975(3) 0.0539(10) Uani 1 1 d . U . . .
H12 H 0.6794 -0.1755 0.6676 0.065 Uiso 1 1 calc R U . . .
C16 C 0.2894(5) 0.3364(2) 1.1753(2) 0.0480(10) Uani 1 1 d . U . . .
C1 C 0.4921(6) 0.0990(2) 0.8656(3) 0.0523(10) Uani 1 1 d . U . . .
H1 H 0.5675 0.1350 0.8555 0.063 Uiso 1 1 calc R U . . .
C6 C 0.5326(7) -0.0914(2) 0.9203(3) 0.0584(11) Uani 1 1 d . U . . .
H6A H 0.4398 -0.1251 0.9033 0.070 Uiso 1 1 calc R U . . .
H6B H 0.5554 -0.0938 0.9753 0.070 Uiso 1 1 calc R U . . .
C14 C 0.2101(6) 0.3095(3) 1.0425(3) 0.0550(10) Uani 1 1 d . U . . .
C8 C 0.6709(6) -0.1272(3) 0.8056(3) 0.0598(11) Uani 1 1 d . U . . .
H8A H 0.5629 -0.1549 0.7946 0.072 Uiso 1 1 calc R U . . .
H8B H 0.6477 -0.0829 0.7800 0.072 Uiso 1 1 calc R U . . .
C2 C 0.5653(6) 0.0343(2) 0.8822(3) 0.0548(10) Uani 1 1 d . U . . .
H2 H 0.6871 0.0275 0.8824 0.066 Uiso 1 1 calc R U . . .
O2 O 0.3931(5) 0.24179(18) 0.97385(18) 0.0677(9) Uani 1 1 d . U . . .
C5 C 0.2169(6) 0.0602(2) 0.8787(3) 0.0650(12) Uani 1 1 d . U . . .
H5 H 0.0954 0.0683 0.8782 0.078 Uiso 1 1 calc R U . . .
C4 C 0.2811(6) -0.0055(2) 0.8954(3) 0.0649(12) Uani 1 1 d . U . . .
H4 H 0.2029 -0.0407 0.9049 0.078 Uiso 1 1 calc R U . . .
O1 O 0.1264(5) 0.26829(19) 0.91646(18) 0.0734(10) Uani 1 1 d . . . . .
C17 C 0.1356(7) 0.3765(3) 1.1721(3) 0.0694(12) Uani 1 1 d . U . . .
H17 H 0.1082 0.3983 1.2156 0.083 Uiso 1 1 calc R U . . .
C19 C 0.0596(7) 0.3491(3) 1.0395(3) 0.0710(12) Uani 1 1 d . U . . .
H19 H -0.0188 0.3527 0.9943 0.085 Uiso 1 1 calc R U . . .
C18 C 0.0232(7) 0.3840(3) 1.1040(3) 0.0806(13) Uani 1 1 d . U . . .
O5 O -0.1117(17) 0.4393(6) 1.0947(7) 0.099(4) Uani 0.538(7) 1 d D U P A 1
C22 C -0.1363(18) 0.4877(8) 1.1550(8) 0.112(2) Uani 0.538(7) 1 d D U P A 1
H22A H -0.0340 0.5186 1.1644 0.134 Uiso 0.538(7) 1 calc R U P A 1
H22B H -0.1439 0.4620 1.2014 0.134 Uiso 0.538(7) 1 calc R U P A 1
C23 C -0.3007(18) 0.5291(8) 1.1343(11) 0.126(3) Uani 0.538(7) 1 d D U P A 1
H23A H -0.3031 0.5645 1.1730 0.152 Uiso 0.538(7) 1 calc R U P A 1
H23B H -0.2905 0.5531 1.0872 0.152 Uiso 0.538(7) 1 calc R U P A 1
C24 C -0.4697(19) 0.4944(9) 1.1247(11) 0.130(3) Uani 0.538(7) 1 d D U P A 1
H24A H -0.4828 0.4734 1.1731 0.156 Uiso 0.538(7) 1 calc R U P A 1
H24B H -0.4627 0.4565 1.0893 0.156 Uiso 0.538(7) 1 calc R U P A 1
C25 C -0.631(2) 0.5315(9) 1.0993(11) 0.147(4) Uani 0.538(7) 1 d D U P A 1
H25A H -0.7310 0.5001 1.0963 0.220 Uiso 0.538(7) 1 calc R U P A 1
H25B H -0.6460 0.5681 1.1346 0.220 Uiso 0.538(7) 1 calc R U P A 1
H25C H -0.6258 0.5511 1.0502 0.220 Uiso 0.538(7) 1 calc R U P A 1
C22' C -0.2206(18) 0.4302(10) 1.1595(8) 0.105(2) Uani 0.462(7) 1 d D U P A 2
H22C H -0.1323 0.4628 1.1839 0.126 Uiso 0.462(7) 1 calc R U P A 2
H22D H -0.2360 0.3938 1.1958 0.126 Uiso 0.462(7) 1 calc R U P A 2
C23' C -0.3913(19) 0.4667(8) 1.1381(11) 0.117(3) Uani 0.462(7) 1 d D U P A 2
H23C H -0.4413 0.4781 1.1837 0.141 Uiso 0.462(7) 1 calc R U P A 2
H23D H -0.4744 0.4357 1.1077 0.141 Uiso 0.462(7) 1 calc R U P A 2
C24' C -0.372(2) 0.5327(9) 1.0938(11) 0.123(3) Uani 0.462(7) 1 d D U P A 2
H24C H -0.3891 0.5214 1.0401 0.148 Uiso 0.462(7) 1 calc R U P A 2
H24D H -0.4670 0.5645 1.1023 0.148 Uiso 0.462(7) 1 calc R U P A 2
C25' C -0.203(2) 0.5681(10) 1.1126(13) 0.152(4) Uani 0.462(7) 1 d D U P A 2
H25D H -0.2025 0.6092 1.0820 0.228 Uiso 0.462(7) 1 calc R U P A 2
H25E H -0.1862 0.5809 1.1652 0.228 Uiso 0.462(7) 1 calc R U P A 2
H25F H -0.1081 0.5377 1.1030 0.228 Uiso 0.462(7) 1 calc R U P A 2
O5' O -0.1578(19) 0.4004(7) 1.0960(9) 0.096(4) Uani 0.462(7) 1 d D U P A 2
O1W O 0.7258(10) 0.2469(6) 1.0450(5) 0.246(5) Uani 1 1 d G . . . .
H1WA H 0.7715 0.2874 1.0477 0.369 Uiso 1 1 d DG U . . .
H1WB H 0.6141 0.2539 1.0423 0.369 Uiso 1 1 d DG U . . .
O2W O 0.8800(9) 0.1509(4) 0.9810(3) 0.183(3) Uani 1 1 d . . . . .
H2WA H 0.8709 0.1579 0.9334 0.274 Uiso 1 1 d R U . . .
H2WB H 0.8109 0.1787 0.9999 0.274 Uiso 1 1 d DR U . . .

loop_
_atom_site_aniso_label
_atom_site_aniso_U_11
_atom_site_aniso_U_22
_atom_site_aniso_U_33
_atom_site_aniso_U_23
_atom_site_aniso_U_13
_atom_site_aniso_U_12
Zn1 0.0486(3) 0.0456(3) 0.0381(3) 0.0075(2) -0.0020(2) -0.0004(2)
O3 0.0470(17) 0.0633(19) 0.0406(17) -0.0087(15) -0.0010(13) 0.0077(14)
N1 0.0451(19) 0.0450(18) 0.042(2) 0.0049(16) -0.0006(15) 0.0010(15)
N2 0.050(2) 0.0475(18) 0.039(2) -0.0047(16) -0.0038(16) 0.0025(16)
C9 0.051(2) 0.061(2) 0.051(2) -0.012(2) -0.005(2) 0.0087(19)
C21 0.043(2) 0.056(2) 0.037(2) -0.0044(19) 0.0024(17) -0.0036(18)
O4 0.0534(17) 0.081(2) 0.0388(17) -0.0169(16) 0.0054(14) 0.0023(16)
C20 0.079(2) 0.058(2) 0.037(2) 0.005(2) -0.002(2) -0.0117(18)
C15 0.053(2) 0.052(2) 0.039(2) -0.0016(18) -0.0017(18) 0.0002(17)
C3 0.060(2) 0.049(2) 0.046(2) 0.0011(18) 0.0115(18) 0.0045(18)
C7 0.073(2) 0.049(2) 0.049(2) 0.000(2) 0.007(2) 0.015(2)
C13 0.057(2) 0.059(2) 0.040(2) -0.0046(19) -0.0003(19) 0.0036(19)
C11 0.055(2) 0.048(2) 0.046(2) 0.0000(19) 0.0049(18) 0.0060(18)
C10 0.060(2) 0.061(2) 0.040(2) -0.013(2) -0.0013(19) 0.007(2)
C12 0.052(2) 0.061(2) 0.047(2) 0.000(2) -0.0011(19) 0.010(2)
C16 0.048(2) 0.060(2) 0.034(2) -0.0053(18) 0.0002(17) 0.0012(18)
C1 0.059(2) 0.047(2) 0.053(2) 0.0084(19) 0.0151(19) 0.0010(19)
C6 0.073(2) 0.049(2) 0.056(2) 0.002(2) 0.019(2) 0.0120(19)
C14 0.065(2) 0.065(2) 0.033(2) -0.0023(19) 0.0004(18) -0.004(2)
C8 0.066(2) 0.063(2) 0.049(2) -0.003(2) 0.0040(19) 0.0152(19)
C2 0.055(2) 0.052(2) 0.061(2) 0.004(2) 0.019(2) 0.0066(18)
O2 0.095(2) 0.071(2) 0.0365(18) -0.0063(17) 0.0073(18) 0.0018(18)
C5 0.049(2) 0.060(2) 0.083(3) 0.013(2) 0.002(2) -0.001(2)
C4 0.062(2) 0.050(2) 0.082(3) 0.016(2) 0.007(2) -0.006(2)
O1 0.093(3) 0.088(2) 0.0337(19) -0.0129(18) -0.0094(18) 0.001(2)
C17 0.064(2) 0.094(3) 0.049(2) -0.009(2) 0.002(2) 0.022(2)
C19 0.069(2) 0.092(3) 0.046(2) -0.003(2) -0.010(2) 0.011(2)
C18 0.072(2) 0.105(3) 0.060(2) -0.002(2) -0.006(2) 0.023(2)
O5 0.093(8) 0.115(8) 0.081(6) -0.022(7) -0.009(5) 0.059(7)
C22 0.102(4) 0.120(4) 0.106(4) 0.000(4) -0.007(4) 0.023(4)
C23 0.114(5) 0.130(5) 0.128(5) 0.003(5) -0.008(5) 0.015(5)
C24 0.116(5) 0.135(5) 0.131(5) 0.016(5) -0.008(5) 0.015(5)
C25 0.133(7) 0.149(8) 0.149(8) -0.003(7) -0.011(7) 0.019(7)
C22' 0.095(4) 0.118(4) 0.096(4) 0.006(4) -0.003(4) 0.022(4)
C23' 0.103(5) 0.125(5) 0.118(5) 0.009(5) -0.005(4) 0.021(4)
C24' 0.115(5) 0.129(5) 0.118(5) 0.012(5) -0.008(5) 0.015(5)
C25' 0.143(8) 0.156(8) 0.150(8) 0.012(7) 0.000(7) 0.022(7)
O5' 0.075(7) 0.115(9) 0.094(8) -0.005(8) -0.006(5) 0.044(7)
O1W 0.160(7) 0.449(15) 0.119(6) 0.058(9) -0.012(5) -0.115(9)
O2W 0.174(6) 0.244(8) 0.113(5) 0.063(5) -0.036(4) -0.087(6)

loop_
_atom_type_symbol
_atom_type_description
_atom_type_scat_dispersion_real
_atom_type_scat_dispersion_imag
_atom_type_scat_source
C C 0.0033 0.0016 'International Tables Vol C Tables 4.2.6.8 and 6.1.1.4'
H H 0.0000 0.0000 'International Tables Vol C Tables 4.2.6.8 and 6.1.1.4'
N N 0.0061 0.0033 'International Tables Vol C Tables 4.2.6.8 and 6.1.1.4'
O O 0.0106 0.0060 'International Tables Vol C Tables 4.2.6.8 and 6.1.1.4'
Zn Zn 0.2839 1.4301 'International Tables Vol C Tables 4.2.6.8 and 6.1.1.4'

loop_
_geom_angle_atom_site_label_1
_geom_angle_atom_site_label_2
_geom_angle_atom_site_label_3
_geom_angle
_geom_angle_site_symmetry_1
_geom_angle_site_symmetry_3
O3 Zn1 O1 108.82(14) 4_565 .
O3 Zn1 N1 107.81(13) 4_565 .
O1 Zn1 N1 121.32(15) . .
O3 Zn1 N2 97.74(13) 4_565 2_656
O1 Zn1 N2 111.41(15) . 2_656
N1 Zn1 N2 107.12(13) . 2_656
C21 O3 Zn1 117.7(3) . 4_666
C5 N1 C1 116.4(4) . .
C5 N1 Zn1 123.6(3) . .
C1 N1 Zn1 119.9(3) . .
C13 N2 C9 116.2(4) . .
C13 N2 Zn1 124.3(3) . 2_646
C9 N2 Zn1 119.5(3) . 2_646
N2 C9 C10 122.9(4) . .
N2 C9 H9 118.6 . .
C10 C9 H9 118.6 . .
O4 C21 O3 124.3(4) . .
O4 C21 C16 120.3(4) . .
O3 C21 C16 115.4(4) . .
O2 C20 O1 122.3(5) . .
O2 C20 C14 119.3(4) . .
O1 C20 C14 118.4(5) . .
C14 C15 C16 121.3(4) . .
C14 C15 H15 119.3 . .
C16 C15 H15 119.3 . .
C2 C3 C4 115.7(4) . .
C2 C3 C6 123.8(4) . .
C4 C3 C6 120.5(4) . .
C8 C7 C6 112.1(4) . .
C8 C7 H7A 109.2 . .
C6 C7 H7A 109.2 . .
C8 C7 H7B 109.2 . .
C6 C7 H7B 109.2 . .
H7A C7 H7B 107.9 . .
N2 C13 C12 123.7(4) . .
N2 C13 H13 118.2 . .
C12 C13 H13 118.2 . .
C12 C11 C10 116.1(4) . .
C12 C11 C8 120.9(4) . .
C10 C11 C8 123.0(4) . .
C9 C10 C11 119.9(4) . .
C9 C10 H10 120.0 . .
C11 C10 H10 120.0 . .
C13 C12 C11 121.2(4) . .
C13 C12 H12 119.4 . .
C11 C12 H12 119.4 . .
C15 C16 C17 118.8(4) . .
C15 C16 C21 122.0(4) . .
C17 C16 C21 119.2(4) . .
N1 C1 C2 123.3(4) . .
N1 C1 H1 118.4 . .
C2 C1 H1 118.4 . .
C3 C6 C7 116.8(4) . .
C3 C6 H6A 108.1 . .
C7 C6 H6A 108.1 . .
C3 C6 H6B 108.1 . .
C7 C6 H6B 108.1 . .
H6A C6 H6B 107.3 . .
C19 C14 C15 119.7(4) . .
C19 C14 C20 120.0(4) . .
C15 C14 C20 120.3(4) . .
C11 C8 C7 117.2(4) . .
C11 C8 H8A 108.0 . .
C7 C8 H8A 108.0 . .
C11 C8 H8B 108.0 . .
C7 C8 H8B 108.0 . .
H8A C8 H8B 107.2 . .
C3 C2 C1 120.7(4) . .
C3 C2 H2 119.6 . .
C1 C2 H2 119.6 . .
N1 C5 C4 123.2(4) . .
N1 C5 H5 118.4 . .
C4 C5 H5 118.4 . .
C5 C4 C3 120.7(4) . .
C5 C4 H4 119.7 . .
C3 C4 H4 119.7 . .
C20 O1 Zn1 105.7(3) . .
C18 C17 C16 119.8(5) . .
C18 C17 H17 120.1 . .
C16 C17 H17 120.1 . .
C14 C19 C18 120.1(5) . .
C14 C19 H19 120.0 . .
C18 C19 H19 120.0 . .
C17 C18 O5' 125.6(8) . .
C17 C18 C19 120.2(5) . .
O5' C18 C19 109.6(7) . .
C17 C18 O5 120.2(7) . .
C19 C18 O5 118.3(6) . .
C22 O5 C18 122.8(10) . .
O5 C22 C23 110.7(12) . .
O5 C22 H22A 109.5 . .
C23 C22 H22A 109.5 . .
O5 C22 H22B 109.5 . .
C23 C22 H22B 109.5 . .
H22A C22 H22B 108.1 . .
C24 C23 C22 119.0(15) . .
C24 C23 H23A 107.6 . .
C22 C23 H23A 107.6 . .
C24 C23 H23B 107.6 . .
C22 C23 H23B 107.6 . .
H23A C23 H23B 107.0 . .
C23 C24 C25 121.0(15) . .
C23 C24 H24A 107.1 . .
C25 C24 H24A 107.1 . .
C23 C24 H24B 107.1 . .
C25 C24 H24B 107.1 . .
H24A C24 H24B 106.8 . .
C24 C25 H25A 109.5 . .
C24 C25 H25B 109.5 . .
H25A C25 H25B 109.5 . .
C24 C25 H25C 109.5 . .
H25A C25 H25C 109.5 . .
H25B C25 H25C 109.5 . .
O5' C22' C23' 111.8(13) . .
O5' C22' H22C 109.2 . .
C23' C22' H22C 109.2 . .
O5' C22' H22D 109.2 . .
C23' C22' H22D 109.2 . .
H22C C22' H22D 107.9 . .
C22' C23' C24' 112.8(15) . .
C22' C23' H23C 109.0 . .
C24' C23' H23C 109.0 . .
C22' C23' H23D 109.0 . .
C24' C23' H23D 109.0 . .
H23C C23' H23D 107.8 . .
C25' C24' C23' 115.0(14) . .
C25' C24' H24C 108.5 . .
C23' C24' H24C 108.5 . .
C25' C24' H24D 108.5 . .
C23' C24' H24D 108.5 . .
H24C C24' H24D 107.5 . .
C24' C25' H25D 109.5 . .
C24' C25' H25E 109.5 . .
H25D C25' H25E 109.5 . .
C24' C25' H25F 109.5 . .
H25D C25' H25F 109.5 . .
H25E C25' H25F 109.5 . .
C18 O5' C22' 116.9(12) . .
H1WA O1W H1WB 104.5 . .
H2WA O2W H2WB 109.5 . .

loop_
_geom_bond_atom_site_label_1
_geom_bond_atom_site_label_2
_geom_bond_distance
_geom_bond_site_symmetry_2
Zn1 O3 1.958(3) 4_565
Zn1 O1 1.978(4) .
Zn1 N1 2.054(3) .
Zn1 N2 2.066(4) 2_656
O3 C21 1.275(5) .
O3 Zn1 1.958(3) 4_666
N1 C5 1.325(6) .
N1 C1 1.328(5) .
N2 C13 1.339(5) .
N2 C9 1.346(6) .
N2 Zn1 2.066(4) 2_646
C9 C10 1.378(6) .
C9 H9 0.9300 .
C21 O4 1.233(5) .
C21 C16 1.493(6) .
C20 O2 1.232(6) .
C20 O1 1.260(6) .
C20 C14 1.504(7) .
C15 C14 1.379(6) .
C15 C16 1.386(6) .
C15 H15 0.9300 .
C3 C2 1.362(6) .
C3 C4 1.383(6) .
C3 C6 1.504(6) .
C7 C8 1.502(6) .
C7 C6 1.539(6) .
C7 H7A 0.9700 .
C7 H7B 0.9700 .
C13 C12 1.351(6) .
C13 H13 0.9300 .
C11 C12 1.370(6) .
C11 C10 1.394(6) .
C11 C8 1.495(6) .
C10 H10 0.9300 .
C12 H12 0.9300 .
C16 C17 1.390(6) .
C1 C2 1.375(6) .
C1 H1 0.9300 .
C6 H6A 0.9700 .
C6 H6B 0.9700 .
C14 C19 1.363(7) .
C8 H8A 0.9700 .
C8 H8B 0.9700 .
C2 H2 0.9300 .
C5 C4 1.368(6) .
C5 H5 0.9300 .
C4 H4 0.9300 .
C17 C18 1.383(7) .
C17 H17 0.9300 .
C19 C18 1.392(7) .
C19 H19 0.9300 .
C18 O5' 1.391(15) .
C18 O5 1.464(12) .
O5 C22 1.454(13) .
C22 C23 1.476(14) .
C22 H22A 0.9700 .
C22 H22B 0.9700 .
C23 C24 1.429(15) .
C23 H23A 0.9700 .
C23 H23B 0.9700 .
C24 C25 1.429(15) .
C24 H24A 0.9700 .
C24 H24B 0.9700 .
C25 H25A 0.9600 .
C25 H25B 0.9600 .
C25 H25C 0.9600 .
C22' O5' 1.410(15) .
C22' C23' 1.468(14) .
C22' H22C 0.9700 .
C22' H22D 0.9700 .
C23' C24' 1.512(16) .
C23' H23C 0.9700 .
C23' H23D 0.9700 .
C24' C25' 1.443(16) .
C24' H24C 0.9700 .
C24' H24D 0.9700 .
C25' H25D 0.9600 .
C25' H25E 0.9600 .
C25' H25F 0.9600 .
O1W H1WA 0.8502 .
O1W H1WB 0.8501 .
O2W H2WA 0.8499 .
O2W H2WB 0.8500 .
